data_2104465
loop_
_publ_author_name
'Posse, Jose Maria'
'Grzechnik, Andrzej'
'Friese, Karen'

_publ_section_title
;
 Ternary fluorides Ba<i>M</i>F~4~ (<i>M</i> = Zn, Mg and Mn) at low
 temperatures
;
_journal_coeditor_code SN5085
_journal_issue 5
_journal_name_full 'Acta Crystallographica Section B'
_journal_page_first 576
_journal_page_last 586
_journal_paper_doi 10.1107/S0108768109027177
_journal_volume 65
_journal_year 2009
_chemical_formula_sum 'Ba F4 Mn'
_chemical_formula_weight 268.3
_chemical_name_systematic ' ?'
_space_group_ssg_name X21(1/21/2\g)0
_symmetry_cell_setting monoclinic
_cell_angle_alpha 90
_cell_angle_beta 90
_cell_angle_gamma 90.0843(2)
_cell_formula_units_Z 4
_cell_length_a 4.198482(13)
_cell_length_b 15.05720(10)
_cell_length_c 6.00025(2)
_cell_measurement_reflns_used 2735
_cell_measurement_temperature 35
_cell_measurement_theta_max 36.6812
_cell_measurement_theta_min 2.6997
_cell_modulation_dimension 1
_cell_volume 379.320(3)
_computing_cell_refinement Jana2006
_computing_data_collection 'CRYSALIS CCD'
_computing_data_reduction
;
CRYSALIS RED
Jana2006 (Petricek, Dusek & Palatinus, 2006)
;
_computing_publication_material 'Jana2006 (Petricek, Dusek & Palatinus, 2006)'
_computing_structure_refinement 'Jana2006 (Petricek, Dusek & Palatinus, 2006)'
_diffrn_ambient_temperature 35
_diffrn_detector_area_resol_mean 8.3504
_diffrn_measured_fraction_theta_full 0.98
_diffrn_measurement_device 'four-cycle diffractometer'
_diffrn_measurement_device_type 'Oxford Diffraction CCD'
_diffrn_measurement_method '\w and \f scans'
_diffrn_radiation_monochromator graphite
_diffrn_radiation_source 'X-ray tube'
_diffrn_radiation_type 'Mo K\a'
_diffrn_radiation_wavelength 0.71073
_diffrn_reflns_av_R_equivalents 0.0343
_diffrn_reflns_av_sigmaI/netI 0.027
_diffrn_reflns_limit_h_max 3
_diffrn_reflns_limit_h_min -7
_diffrn_reflns_limit_index_m_1_max 2
_diffrn_reflns_limit_index_m_1_min -2
_diffrn_reflns_limit_k_max 25
_diffrn_reflns_limit_k_min -25
_diffrn_reflns_limit_l_max 10
_diffrn_reflns_limit_l_min -9
_diffrn_reflns_number 13885
_diffrn_reflns_reduction_process
;
CRYSALIS RED
Jana2006
;
_diffrn_reflns_theta_full 36.83
_diffrn_reflns_theta_max 36.83
_diffrn_reflns_theta_min 2.68
_exptl_absorpt_coefficient_mu 13.560
_exptl_absorpt_correction_T_max 0.446
_exptl_absorpt_correction_T_min 0.232
_exptl_absorpt_correction_type gaussian
_exptl_absorpt_process_details
;
CrysAlis RED, Oxford Diffraction Ltd.,
Version 1.171.32.15 (release 10-01-2008 CrysAlis171 .NET)
(compiled Jan 10 2008,16:37:18)
Numerical absorption correction based on gaussian integration over
   a multifaceted crystal model
;
_exptl_crystal_colour colourless
_exptl_crystal_density_diffrn 4.69586(3)
_exptl_crystal_description irregular
_exptl_crystal_F_000 468
_exptl_crystal_size_max 0.1508
_exptl_crystal_size_mid 0.1284
_exptl_crystal_size_min 0.0690
_refine_diff_density_max 8.86
_refine_diff_density_min -7.34
_refine_ls_abs_structure_details 'inversion twin tested'
_refine_ls_abs_structure_Flack 0
_refine_ls_extinction_coef 11E1(3)
_refine_ls_extinction_method 'B-C type 1 Gaussian isotropic (Becker & Coppens, 1974)'
_refine_ls_goodness_of_fit_ref 2.51
_refine_ls_number_constraints 2
_refine_ls_number_parameters 81
_refine_ls_number_reflns 5816
_refine_ls_number_restraints 0
_refine_ls_R_factor_all 0.0508
_refine_ls_R_factor_gt 0.0473
_refine_ls_shift/su_max 0.0189
_refine_ls_shift/su_mean 0.0013
_refine_ls_structure_factor_coef F
_refine_ls_weighting_details w=1/(\s^2^(F)+0.0001F^2^)
_refine_ls_weighting_scheme sigma
_refine_ls_wR_factor_gt 0.0650
_refine_ls_wR_factor_ref 0.0653
_reflns_number_gt 5316
_reflns_number_total 5816
_reflns_threshold_expression I>3\s(I)
_cod_data_source_file sn5085.cif
_cod_data_source_block BaMnF435K
_cod_original_cell_volume 379.337(3)
_cod_original_formula_sum 'Ba1 F4 Mn1'
_cod_database_code 2104465

loop_
_space_group_symop_ssg_id
_space_group_symop_ssg_operation_algebraic
1 x1,x2,x3,x4
2 -x1,-x2,x3+1/2,-x1-x2+x4
3 x1+1/2,x2+1/2,x3,x4+1/2
4 -x1+1/2,-x2+1/2,x3+1/2,-x1-x2+x4+1/2

loop_
_atom_site_type_symbol
_atom_site_label
_atom_site_fract_x
_atom_site_fract_y
_atom_site_fract_z
_atom_site_U_iso_or_equiv
_atom_site_adp_type
_atom_site_calc_flag
_atom_site_refinement_flags
_atom_site_occupancy
_atom_site_disorder_assembly
_atom_site_disorder_group
Ba Ba 0.49999(14) 0.345088(19) 0.45399(17) 0.00342(8) Uani d . 1 . .
Mn Mn 0.0066(6) 0.41624(5) 0 0.00243(16) Uiso d . 1 . .
F F1 -0.0003(14) 0.3369(2) 0.7184(8) 0.0062(7) Uiso d . 1 . .
F F2 -0.0008(13) 0.2992(2) 0.1962(7) 0.0063(7) Uiso d . 1 . .
F F3 -0.0038(10) 0.4637(2) 0.3367(7) 0.0073(7) Uiso d . 1 . .
F F4 0.4995(11) 0.4213(2) 0.0193(7) 0.0069(7) Uiso d . 1 . .

loop_
_atom_site_aniso_label
_atom_site_aniso_U_11
_atom_site_aniso_U_22
_atom_site_aniso_U_33
_atom_site_aniso_U_12
_atom_site_aniso_U_13
_atom_site_aniso_U_23
_atom_site_aniso_type_symbol
Ba 0.00334(13) 0.00449(11) 0.00244(15) -0.00129(12) 0.00084(18) 0.00109(12) Ba

loop_
_atom_site_displace_Fourier_atom_site_label
_atom_site_displace_Fourier_axis
_atom_site_displace_Fourier_wave_vector_seq_id
_atom_site_displace_Fourier_param_cos
_atom_site_displace_Fourier_param_sin
Ba x 1 -0.00065(12) 0.00161(12)
Ba y 1 0.01132(4) -0.00726(5)
Ba z 1 0.02386(8) -0.01167(11)
Ba x 2 -0.00358(19) 0
Ba y 2 0 -0.00611(3)
Ba z 2 0.00356(8) -0.00495(10)
Ba x 3 0 0
Ba y 3 0 0
Ba z 3 -0.00224(19) 0
Mn x 1 -0.0076(3) 0.0034(2)
Mn y 1 0 0.00133(6)
Mn z 1 0.00294(17) 0
Mn x 2 0 0
Mn y 2 0 -0.00492(7)
Mn z 2 0.00439(19) 0
F1 x 1 -0.0109(10) 0.0272(10)
F1 y 1 -0.0081(3) -0.0047(3)
F1 z 1 0.0102(7) 0.0035(8)
F1 x 2 0 0
F1 y 2 -0.0015(3) 0.0050(3)
F1 z 2 -0.0074(8) -0.0077(8)
F2 x 1 -0.0416(10) -0.0193(9)
F2 y 1 0 0.0032(3)
F2 z 1 0 0.0051(8)
F2 x 2 0 0
F2 y 2 0.0018(3) -0.0038(3)
F2 z 2 0.0071(8) 0.0040(8)
F3 x 1 0.0515(10) 0.0322(10)
F3 y 1 -0.0032(3) 0
F3 z 1 0.0089(8) 0.0041(8)
F3 x 2 0 0
F3 y 2 0.0053(3) 0.0028(3)
F3 z 2 -0.0059(8) 0
F4 x 1 0 0
F4 y 1 0.0103(3) -0.0231(3)
F4 z 1 -0.0160(8) -0.0337(7)
F4 x 2 0 0
F4 y 2 0 0.0046(3)
F4 z 2 0 -0.0049(8)
F4 x 3 0 0
F4 y 3 0 0
F4 z 3 0 -0.0119(15)

loop_
_atom_site_Fourier_wave_vector_seq_id
_atom_site_Fourier_wave_vector_x
_atom_site_Fourier_wave_vector_z
1 0.50000 0.39488
2 1.00000 0.78976
3 1.50000 1.18464

loop_
_atom_type_symbol
_atom_type_scat_dispersion_real
_atom_type_scat_dispersion_imag
_atom_type_scat_source
Ba -0.324 2.282 'International Tables Vol C tables 4.2.6.8 and 6.1.1.1'
Mn 0.337 0.728 'International Tables Vol C tables 4.2.6.8 and 6.1.1.1'
F 0.017 0.010 'International Tables Vol C tables 4.2.6.8 and 6.1.1.1'

loop_
_cell_wave_vector_seq_id
_cell_wave_vector_x
_cell_wave_vector_y
_cell_wave_vector_z
1 0.50000 0.50000 0.39488

loop_
_geom_angle_atom_site_label_1
_geom_angle_atom_site_label_2
_geom_angle_atom_site_label_3
_geom_angle_site_symmetry_1
_geom_angle_site_symmetry_2
_geom_angle_site_symmetry_3
_geom_angle_publ_flag
_geom_angle_max
_geom_angle_min
_geom_angle_av
F1 Ba F1 . . 1_655 yes 112.8(3) 96.5(3) 105.4(3)
F1 Ba F1 . . 4_554 yes 106.7(3) 98.6(2) 103.6(3)
F1 Ba F2 . . . yes 74.8(3) 72.1(3) 73.2(3)
F1 Ba F2 . . 1_655 yes 168.0(3) 150.6(3) 161.3(3)
F1 Ba F2 . . 4_555 yes 69.7(3) 67.0(3) 68.1(3)
F1 Ba F3 . . . yes 68.0(2) 61.3(2) 65.4(2)
F1 Ba F3 . . 1_655 yes 153.6(2) 131.6(2) 139.8(2)
F1 Ba F4 . . . yes 129.8(2) 119.6(2) 124.7(2)
F1 Ba F4 . . 1_556 yes 60.9(2) 52.4(2) 56.1(2)
F1 Ba F4 . . 2_665 yes 98.3(3) 81.3(3) 88.7(3)
F1 Ba F1 1_655 . 4_554 yes 109.4(3) 95.9(2) 103.5(3)
F1 Ba F2 1_655 . . yes 171.9(3) 147.9(3) 161.1(3)
F1 Ba F2 1_655 . 1_655 yes 74.7(3) 72.1(3) 73.3(3)
F1 Ba F2 1_655 . 4_555 yes 69.4(3) 65.7(3) 67.8(3)
F1 Ba F3 1_655 . . yes 156.1(2) 127.2(2) 139.9(2)
F1 Ba F3 1_655 . 1_655 yes 67.6(2) 64.4(2) 65.8(2)
F1 Ba F4 1_655 . . yes 129.1(2) 120.3(2) 124.8(2)
F1 Ba F4 1_655 . 1_556 yes 61.4(2) 51.6(2) 56.3(2)
F1 Ba F4 1_655 . 2_665 yes 98.2(3) 82.5(3) 88.7(3)
F1 Ba F2 4_554 . . yes 66.5(2) 52.4(2) 60.8(2)
F1 Ba F2 4_554 . 1_655 yes 65.6(2) 52.4(2) 60.6(2)
F1 Ba F2 4_554 . 4_555 yes 65.1(3) 55.0(3) 61.0(3)
F1 Ba F3 4_554 . . yes 123.5(2) 107.77(17) 116.5(2)
F1 Ba F3 4_554 . 1_655 yes 121.8(2) 107.81(17) 116.6(2)
F1 Ba F4 4_554 . . yes 90.1(3) 81.1(3) 86.5(3)
F1 Ba F4 4_554 . 1_556 yes 141.6(3) 128.7(3) 135.5(3)
F1 Ba F4 4_554 . 2_665 yes 165.3(4) 151.8(4) 159.1(4)
F2 Ba F2 . . 1_655 yes 113.9(2) 88.6(2) 102.2(3)
F2 Ba F2 . . 4_555 yes 103.4(2) 86.3(2) 96.0(2)
F2 Ba F3 . . . yes 58.06(18) 53.9(2) 56.2(2)
F2 Ba F3 . . 1_655 yes 128.5(2) 121.7(2) 125.4(2)
F2 Ba F4 . . . yes 66.2(2) 63.9(2) 65.3(2)
F2 Ba F4 . . 1_556 yes 133.62(18) 122.78(16) 128.11(19)
F2 Ba F4 . . 2_665 yes 113.9(3) 104.4(2) 108.3(2)
F2 Ba F2 1_655 . 4_555 yes 101.0(3) 88.5(2) 95.7(2)
F2 Ba F3 1_655 . . yes 129.8(2) 122.94(19) 125.8(2)
F2 Ba F3 1_655 . 1_655 yes 58.45(18) 55.48(17) 56.6(2)
F2 Ba F4 1_655 . . yes 66.2(3) 64.1(2) 65.3(2)
F2 Ba F4 1_655 . 1_556 yes 133.51(18) 123.29(15) 128.40(19)
F2 Ba F4 1_655 . 2_665 yes 114.0(3) 104.0(2) 108.4(2)
F2 Ba F3 4_555 . . yes 136.5(2) 124.99(19) 130.5(2)
F2 Ba F3 4_555 . 1_655 yes 132.70(19) 127.06(19) 130.9(2)
F2 Ba F4 4_555 . . yes 151.9(3) 140.9(3) 147.4(3)
F2 Ba F4 4_555 . 1_556 yes 78.2(3) 69.3(2) 74.5(3)
F2 Ba F4 4_555 . 2_665 yes 152.5(4) 131.3(3) 139.7(4)
F3 Ba F3 . . 1_655 yes 106.58(18) 83.6(2) 94.78(19)
F3 Ba F4 . . . yes 66.8(3) 59.02(19) 61.8(2)
F3 Ba F4 . . 1_556 yes 101.7(2) 84.0(2) 91.9(2)
F3 Ba F4 . . 2_665 yes 60.6(2) 47.1(2) 53.5(2)
F3 Ba F4 1_655 . . yes 65.3(3) 57.8(2) 61.6(2)
F3 Ba F4 1_655 . 1_556 yes 100.1(2) 84.7(2) 92.0(2)
F3 Ba F4 1_655 . 2_665 yes 60.7(2) 46.2(2) 53.2(2)
F4 Ba F4 . . 1_556 yes 143.4(3) 131.5(3) 138.0(3)
F4 Ba F4 . . 2_665 yes 82.3(4) 62.9(4) 72.7(4)
F4 Ba F4 1_556 . 2_665 yes 79.3(3) 53.6(3) 65.3(3)
Mn Mn Mn 1_455 . 1_655 yes 179.04(7) 178.91(5) 178.97(5)
Mn Mn Mn 1_455 . 2_564 yes 89.46(6) 88.79(6) 89.13(6)
Mn Mn Mn 1_455 . 2_565 yes 90.23(6) 88.04(6) 89.14(6)
Mn Mn Mn 1_655 . 2_564 yes 91.93(6) 89.82(6) 90.88(6)
Mn Mn Mn 1_655 . 2_565 yes 91.01(6) 90.71(6) 90.86(6)
Mn Mn Mn 2_564 . 2_565 yes 100.98(5) 98.76(5) 99.88(4)
F1 Mn F2 1_554 . . yes 94.0(4) 84.9(4) 88.4(4)
F1 Mn F3 1_554 . . yes 169.8(3) 160.8(3) 163.7(3)
F1 Mn F3 1_554 . 2_564 yes 102.0(3) 93.2(3) 96.8(3)
F1 Mn F4 1_554 . 1_455 yes 100.0(5) 86.1(5) 93.2(5)
F1 Mn F4 1_554 . . yes 102.1(5) 87.1(5) 94.3(5)
F2 Mn F3 . . . yes 77.6(2) 74.0(3) 76.0(3)
F2 Mn F3 . . 2_564 yes 178.4(3) 171.5(3) 174.2(3)
F2 Mn F4 . . 1_455 yes 91.8(4) 86.8(4) 89.3(4)
F2 Mn F4 . . . yes 94.4(4) 86.9(4) 90.7(4)
F3 Mn F3 . . 2_564 yes 103.4(2) 95.6(3) 98.7(3)
F3 Mn F4 . . 1_455 yes 87.5(5) 81.1(5) 85.2(5)
F3 Mn F4 . . . yes 90.7(5) 82.4(5) 87.5(5)
F3 Mn F4 2_564 . 1_455 yes 91.2(4) 88.2(4) 89.4(4)
F3 Mn F4 2_564 . . yes 91.0(4) 88.7(4) 89.8(4)
F4 Mn F4 1_455 . . yes 174.8(5) 169.6(6) 172.4(5)
F2 F1 F2 . . 1_556 yes 162.8(4) 151.1(4) 158.2(4)
F2 F1 F2 . . 4_455 yes 83.5(3) 74.3(3) 80.0(3)
F2 F1 F2 . . 4_555 yes 84.8(3) 73.1(3) 80.3(3)
F2 F1 F3 . . . yes 52.1(2) 49.2(2) 50.3(2)
F2 F1 F3 . . 2_565 yes 120.2(4) 109.1(3) 113.3(3)
F2 F1 F4 . . 1_456 yes 141.1(4) 119.5(4) 130.4(4)
F2 F1 F4 . . 1_556 yes 137.6(4) 121.2(4) 130.8(4)
F2 F1 F4 . . 4_555 yes 66.5(3) 57.7(3) 62.4(3)
F2 F1 F2 1_556 . 4_455 yes 89.8(3) 78.0(3) 84.6(3)
F2 F1 F2 1_556 . 4_555 yes 90.5(3) 76.1(3) 84.8(3)
F2 F1 F3 1_556 . . yes 156.8(4) 147.4(4) 151.3(4)
F2 F1 F3 1_556 . 2_565 yes 89.3(3) 86.4(3) 87.9(3)
F2 F1 F4 1_556 . 1_456 yes 64.1(4) 57.3(4) 60.1(4)
F2 F1 F4 1_556 . 1_556 yes 64.1(4) 57.1(4) 60.2(4)
F2 F1 F4 1_556 . 4_555 yes 104.2(4) 85.9(4) 96.1(4)
F2 F1 F2 4_455 . 4_555 yes 99.3(3) 81.2(3) 91.0(3)
F2 F1 F3 4_455 . . yes 116.8(3) 110.7(4) 114.1(4)
F2 F1 F3 4_455 . 2_565 yes 142.0(3) 126.7(3) 133.7(3)
F2 F1 F4 4_455 . 1_456 yes 90.0(3) 72.2(3) 79.6(3)
F2 F1 F4 4_455 . 1_556 yes 149.0(5) 137.6(5) 143.3(5)
F2 F1 F4 4_455 . 4_555 yes 52.2(2) 41.9(2) 47.1(2)
F2 F1 F3 4_555 . . yes 122.4(4) 109.8(3) 114.5(4)
F2 F1 F3 4_555 . 2_565 yes 142.5(3) 123.6(3) 133.1(3)
F2 F1 F4 4_555 . 1_456 yes 150.7(5) 131.7(5) 143.3(5)
F2 F1 F4 4_555 . 1_556 yes 89.4(3) 71.5(3) 79.8(3)
F2 F1 F4 4_555 . 4_555 yes 52.0(2) 42.40(19) 47.1(2)
F3 F1 F3 . . 2_565 yes 68.2(3) 60.3(2) 63.6(3)
F3 F1 F4 . . 1_456 yes 105.9(4) 96.4(4) 100.7(4)
F3 F1 F4 . . 1_556 yes 105.2(4) 96.6(4) 101.1(4)
F3 F1 F4 . . 4_555 yes 117.4(4) 106.9(4) 112.5(4)
F3 F1 F4 2_565 . 1_456 yes 60.0(3) 55.8(3) 57.6(3)
F3 F1 F4 2_565 . 1_556 yes 59.6(3) 54.0(3) 57.1(3)
F3 F1 F4 2_565 . 4_555 yes 177.2(3) 165.4(4) 171.5(4)
F4 F1 F4 1_456 . 1_556 yes 89.2(4) 86.0(3) 87.6(4)
F4 F1 F4 1_456 . 4_555 yes 137.2(3) 112.8(3) 124.5(3)
F4 F1 F4 1_556 . 4_555 yes 133.5(3) 117.8(3) 124.7(3)
F1 F2 F1 1_554 . . yes 160.4(3) 154.8(4) 157.9(4)
F1 F2 F1 1_554 . 4_454 yes 104.2(4) 96.9(3) 100.2(3)
F1 F2 F1 1_554 . 4_554 yes 107.1(4) 95.8(3) 100.2(3)
F1 F2 F3 1_554 . . yes 100.5(3) 94.7(4) 97.5(3)
F1 F2 F4 1_554 . 1_455 yes 67.0(4) 58.3(4) 62.3(4)
F1 F2 F4 1_554 . . yes 67.2(4) 57.1(4) 62.1(4)
F1 F2 F4 1_554 . 4_555 yes 138.1(4) 127.9(4) 131.4(4)
F1 F2 F1 . . 4_454 yes 101.7(3) 88.2(3) 94.5(3)
F1 F2 F1 . . 4_554 yes 103.3(3) 89.4(3) 94.4(3)
F1 F2 F3 . . . yes 61.6(3) 60.1(3) 60.7(3)
F1 F2 F4 . . 1_455 yes 106.9(4) 99.6(5) 103.6(4)
F1 F2 F4 . . . yes 108.4(4) 98.3(5) 103.4(4)
F1 F2 F4 . . 4_555 yes 73.6(3) 65.3(4) 69.9(3)
F1 F2 F1 4_454 . 4_554 yes 96.5(3) 87.2(3) 91.1(3)
F1 F2 F3 4_454 . . yes 144.6(3) 118.4(3) 130.0(3)
F1 F2 F4 4_454 . 1_455 yes 98.4(3) 74.6(3) 87.0(3)
F1 F2 F4 4_454 . . yes 167.8(5) 149.0(4) 159.4(5)
F1 F2 F4 4_454 . 4_555 yes 53.4(2) 48.2(3) 51.4(2)
F1 F2 F3 4_554 . . yes 145.6(3) 118.1(3) 130.4(3)
F1 F2 F4 4_554 . 1_455 yes 170.1(5) 150.3(4) 160.1(5)
F1 F2 F4 4_554 . . yes 97.5(3) 74.7(3) 86.7(3)
F1 F2 F4 4_554 . 4_555 yes 52.9(2) 48.5(2) 51.2(2)
F3 F2 F4 . . 1_455 yes 64.3(3) 59.5(3) 61.8(3)
F3 F2 F4 . . . yes 66.3(3) 58.9(3) 62.5(3)
F3 F2 F4 . . 4_555 yes 133.7(4) 126.5(5) 130.2(4)
F4 F2 F4 1_455 . . yes 91.0(3) 88.8(3) 89.9(3)
F4 F2 F4 1_455 . 4_555 yes 143.8(3) 125.8(3) 135.0(3)
F4 F2 F4 . . 4_555 yes 144.2(3) 125.6(3) 135.0(3)
F1 F3 F1 . . 2_564 yes 147.2(4) 138.3(4) 142.5(4)
F1 F3 F2 . . . yes 70.4(3) 67.2(4) 68.9(3)
F1 F3 F3 . . 2_564 yes 162.0(3) 157.2(4) 159.3(3)
F1 F3 F3 . . 2_565 yes 62.3(2) 57.0(3) 59.9(3)
F1 F3 F4 . . 1_455 yes 117.3(4) 105.1(4) 111.5(4)
F1 F3 F4 . . . yes 117.4(4) 103.0(4) 110.5(4)
F1 F3 F4 . . 2_565 yes 102.9(4) 87.3(4) 95.4(4)
F1 F3 F4 . . 2_665 yes 105.3(5) 82.2(4) 94.7(4)
F1 F3 F2 2_564 . . yes 150.3(5) 141.0(4) 146.3(4)
F1 F3 F3 2_564 . 2_564 yes 59.0(3) 54.7(2) 56.5(3)
F1 F3 F3 2_564 . 2_565 yes 85.1(3) 82.0(3) 83.2(3)
F1 F3 F4 2_564 . 1_455 yes 105.2(4) 80.9(3) 93.6(3)
F1 F3 F4 2_564 . . yes 98.9(3) 85.1(3) 92.9(3)
F1 F3 F4 2_564 . 2_565 yes 65.1(3) 57.6(3) 60.7(3)
F1 F3 F4 2_564 . 2_665 yes 65.0(3) 55.9(3) 60.8(3)
F2 F3 F3 . . 2_564 yes 92.9(3) 88.6(3) 91.1(3)
F2 F3 F3 . . 2_565 yes 130.3(4) 123.8(3) 128.0(4)
F2 F3 F4 . . 1_455 yes 68.2(3) 62.9(3) 65.4(3)
F2 F3 F4 . . . yes 68.1(3) 62.4(3) 64.9(3)
F2 F3 F4 . . 2_565 yes 148.7(3) 117.7(3) 133.2(3)
F2 F3 F4 . . 2_665 yes 149.3(3) 114.8(3) 132.0(3)
F3 F3 F3 2_564 . 2_565 yes 141.3(4) 138.0(3) 139.7(3)
F3 F3 F4 2_564 . 1_455 yes 59.9(3) 55.3(3) 57.9(3)
F3 F3 F4 2_564 . . yes 59.1(3) 55.0(3) 57.1(3)
F3 F3 F4 2_564 . 2_565 yes 101.0(4) 95.4(4) 98.7(4)
F3 F3 F4 2_564 . 2_665 yes 102.0(4) 92.8(4) 97.9(4)
F3 F3 F4 2_565 . 1_455 yes 145.1(4) 123.0(4) 134.2(4)
F3 F3 F4 2_565 . . yes 144.8(3) 121.0(4) 132.8(4)
F3 F3 F4 2_565 . 2_565 yes 58.5(4) 54.3(4) 57.0(4)
F3 F3 F4 2_565 . 2_665 yes 57.9(4) 52.9(3) 56.2(4)
F4 F3 F4 1_455 . . yes 93.9(4) 91.3(3) 92.9(4)
F4 F3 F4 1_455 . 2_565 yes 96.0(3) 68.7(4) 82.1(4)
F4 F3 F4 1_455 . 2_665 yes 161.2(4) 140.4(4) 151.3(5)
F4 F3 F4 . . 2_565 yes 157.0(5) 143.8(4) 151.0(4)
F4 F3 F4 . . 2_665 yes 94.1(3) 68.4(4) 81.1(4)
F4 F3 F4 2_565 . 2_665 yes 93.2(3) 90.6(3) 91.8(3)
F1 F4 F1 1_554 . 1_654 yes 100.0(4) 76.1(3) 87.4(4)
F1 F4 F1 1_554 . 4_554 yes 83.9(3) 67.1(2) 77.3(3)
F1 F4 F2 1_554 . . yes 59.5(3) 54.9(3) 57.7(3)
F1 F4 F2 1_554 . 1_655 yes 130.4(4) 102.0(3) 116.2(4)
F1 F4 F2 1_554 . 4_554 yes 55.6(3) 42.1(2) 49.2(2)
F1 F4 F3 1_554 . . yes 91.0(2) 85.1(2) 88.4(2)
F1 F4 F3 1_554 . 1_655 yes 174.4(5) 153.4(3) 164.5(4)
F1 F4 F3 1_554 . 2_564 yes 64.6(3) 58.1(3) 62.1(3)
F1 F4 F3 1_554 . 2_664 yes 130.4(6) 114.6(5) 120.3(5)
F1 F4 F4 1_554 . 1_455 yes 50.2(3) 43.0(3) 46.3(3)
F1 F4 F4 1_554 . 1_655 yes 148.6(4) 118.8(3) 133.3(4)
F1 F4 F4 1_554 . 2_664 yes 80.2(4) 71.6(4) 77.7(3)
F1 F4 F4 1_554 . 2_665 yes 141.8(2) 128.9(3) 135.8(3)
F1 F4 F1 1_654 . 4_554 yes 89.2(3) 65.8(2) 77.2(3)
F1 F4 F2 1_654 . . yes 133.9(4) 99.9(3) 116.2(4)
F1 F4 F2 1_654 . 1_655 yes 62.2(3) 54.5(3) 57.7(3)
F1 F4 F2 1_654 . 4_554 yes 54.7(3) 41.7(2) 48.9(2)
F1 F4 F3 1_654 . . yes 178.8(4) 152.4(3) 163.6(4)
F1 F4 F3 1_654 . 1_655 yes 91.1(3) 85.7(2) 88.7(2)
F1 F4 F3 1_654 . 2_564 yes 133.9(7) 110.5(4) 120.1(5)
F1 F4 F3 1_654 . 2_664 yes 66.3(3) 58.8(2) 61.6(3)
F1 F4 F4 1_654 . 1_455 yes 148.1(4) 118.3(3) 132.8(4)
F1 F4 F4 1_654 . 1_655 yes 49.4(3) 42.6(3) 46.1(3)
F1 F4 F4 1_654 . 2_664 yes 84.0(5) 73.1(3) 77.6(3)
F1 F4 F4 1_654 . 2_665 yes 141.7(3) 129.1(3) 135.7(3)
F2 F4 F2 . . 1_655 yes 101.4(3) 76.9(3) 89.2(3)
F2 F4 F2 . . 4_554 yes 80.9(3) 59.7(3) 69.7(3)
F2 F4 F3 . . . yes 54.3(3) 51.1(2) 52.5(2)
F2 F4 F3 . . 1_655 yes 121.7(5) 107.3(6) 113.1(4)
F2 F4 F3 . . 2_564 yes 91.4(2) 88.0(2) 89.4(2)
F2 F4 F3 . . 2_664 yes 172.6(4) 158.7(4) 166.2(4)
F2 F4 F4 . . 1_455 yes 46.7(2) 43.9(2) 45.1(2)
F2 F4 F4 . . 1_655 yes 145.4(4) 119.8(3) 133.4(4)
F2 F4 F4 . . 2_664 yes 134.2(4) 128.4(4) 130.3(3)
F2 F4 F4 . . 2_665 yes 103.3(5) 89.7(4) 95.5(4)
F2 F4 F2 1_655 . 4_554 yes 78.9(2) 62.0(2) 69.2(3)
F2 F4 F3 1_655 . . yes 125.0(6) 104.4(6) 113.4(4)
F2 F4 F3 1_655 . 1_655 yes 54.5(3) 51.3(2) 52.8(2)
F2 F4 F3 1_655 . 2_564 yes 171.5(3) 162.1(3) 167.4(4)
F2 F4 F3 1_655 . 2_664 yes 91.6(2) 87.1(2) 88.9(2)
F2 F4 F4 1_655 . 1_455 yes 145.4(4) 120.3(3) 133.4(4)
F2 F4 F4 1_655 . 1_655 yes 47.2(2) 43.1(2) 45.1(2)
F2 F4 F4 1_655 . 2_664 yes 134.4(4) 128.1(4) 130.4(3)
F2 F4 F4 1_655 . 2_665 yes 101.6(5) 91.3(4) 95.5(4)
F2 F4 F3 4_554 . . yes 132.1(3) 111.0(3) 121.3(3)
F2 F4 F3 4_554 . 1_655 yes 132.1(3) 112.3(2) 121.2(3)
F2 F4 F3 4_554 . 2_564 yes 114.8(5) 100.8(3) 108.7(3)
F2 F4 F3 4_554 . 2_664 yes 117.8(4) 99.4(3) 108.5(3)
F2 F4 F4 4_554 . 1_455 yes 102.3(3) 78.2(2) 90.2(3)
F2 F4 F4 4_554 . 1_655 yes 100.0(3) 79.8(2) 89.8(2)
F2 F4 F4 4_554 . 2_664 yes 102.6(5) 91.6(4) 97.7(4)
F2 F4 F4 4_554 . 2_665 yes 166.7(4) 150.6(4) 158.2(4)
F3 F4 F3 . . 1_655 yes 107.3(4) 77.4(3) 92.3(4)
F3 F4 F3 . . 2_564 yes 67.6(2) 64.1(2) 65.9(2)
F3 F4 F3 . . 2_664 yes 148.6(4) 112.9(3) 129.1(4)
F3 F4 F4 . . 1_455 yes 44.7(3) 41.5(3) 43.3(3)
F3 F4 F4 . . 1_655 yes 152.3(5) 120.6(4) 135.3(4)
F3 F4 F4 . . 2_664 yes 120.2(3) 104.6(3) 111.8(3)
F3 F4 F4 . . 2_665 yes 57.2(3) 42.56(19) 49.9(2)
F3 F4 F3 1_655 . 2_564 yes 145.9(4) 114.2(3) 128.7(4)
F3 F4 F3 1_655 . 2_664 yes 68.6(2) 63.1(2) 65.9(2)
F3 F4 F4 1_655 . 1_455 yes 150.6(5) 120.8(4) 134.8(4)
F3 F4 F4 1_655 . 1_655 yes 45.3(3) 41.7(3) 43.7(3)
F3 F4 F4 1_655 . 2_664 yes 119.6(3) 105.4(3) 112.0(3)
F3 F4 F4 1_655 . 2_665 yes 56.4(3) 42.2(2) 49.3(2)
F3 F4 F3 2_564 . 2_664 yes 103.6(3) 77.2(3) 90.8(3)
F3 F4 F4 2_564 . 1_455 yes 45.5(2) 43.1(2) 44.4(2)
F3 F4 F4 2_564 . 1_655 yes 146.1(4) 120.9(3) 134.0(4)
F3 F4 F4 2_564 . 2_664 yes 55.2(2) 41.8(2) 48.5(2)
F3 F4 F4 2_564 . 2_665 yes 96.2(3) 76.4(3) 86.0(3)
F3 F4 F4 2_664 . 1_455 yes 146.0(3) 120.5(3) 134.0(4)
F3 F4 F4 2_664 . 1_655 yes 44.8(2) 42.9(2) 43.8(2)
F3 F4 F4 2_664 . 2_664 yes 54.6(2) 43.2(2) 48.9(2)
F3 F4 F4 2_664 . 2_665 yes 98.3(3) 74.9(3) 86.0(3)
F4 F4 F4 2_664 . 2_665 yes 113.9(3) 95.4(3) 104.0(3)

loop_
_geom_bond_atom_site_label_1
_geom_bond_atom_site_label_2
_geom_bond_site_symmetry_1
_geom_bond_site_symmetry_2
_geom_bond_publ_flag
_geom_bond_distance_max
_geom_bond_distance_min
_geom_bond_distance_av
Ba F1 . . yes 2.703(8) 2.567(8) 2.643(9)
Ba F1 . 1_655 yes 2.709(8) 2.576(8) 2.646(9)
Ba F1 . 4_554 yes 3.646(9) 2.779(9) 3.082(10)
Ba F2 . . yes 2.735(7) 2.676(8) 2.711(8)
Ba F2 . 1_655 yes 2.772(8) 2.630(8) 2.706(8)
Ba F2 . 4_555 yes 2.661(6) 2.585(9) 2.624(8)
Ba F3 . . yes 3.085(8) 2.713(6) 2.869(7)
Ba F3 . 1_655 yes 2.959(8) 2.740(6) 2.843(7)
Ba F4 . . yes 3.108(15) 2.651(12) 2.852(12)
Ba F4 . 1_556 yes 4.031(12) 3.017(12) 3.596(12)
Ba F4 . 2_665 yes 4.084(9) 3.009(9) 3.546(8)
Mn Mn . 1_455 yes 4.269(4) 4.129(4) 4.199(4)
Mn Mn . 1_655 yes 4.269(4) 4.129(4) 4.199(4)
Mn Mn . 2_564 yes 3.934(2) 3.908(2) 3.9206(18)
Mn Mn . 2_565 yes 3.934(2) 3.908(2) 3.9207(18)
Mn F1 . 1_554 yes 2.112(10) 2.031(10) 2.075(10)
Mn F2 . . yes 2.135(7) 2.113(6) 2.123(8)
Mn F3 . . yes 2.180(7) 2.111(10) 2.154(8)
Mn F3 . 2_564 yes 2.102(7) 2.043(8) 2.067(8)
Mn F4 . 1_455 yes 2.179(5) 2.130(5) 2.156(5)
Mn F4 . . yes 2.122(6) 2.072(5) 2.100(6)
F1 F2 . . yes 3.289(14) 3.091(13) 3.193(13)
F1 F2 . 1_556 yes 3.051(14) 2.848(13) 2.928(13)
F1 F2 . 4_455 yes 3.023(11) 2.842(12) 2.940(11)
F1 F2 . 4_555 yes 3.021(10) 2.874(11) 2.948(11)
F1 F3 . . yes 3.051(13) 2.903(12) 2.984(13)
F1 F3 . 2_565 yes 3.226(11) 3.000(11) 3.096(12)
F1 F4 . 1_456 yes 3.282(14) 2.912(11) 3.069(12)
F1 F4 . 1_556 yes 3.245(13) 2.875(12) 3.060(12)
F2 F3 . . yes 2.666(12) 2.577(10) 2.633(11)
F2 F4 . 1_455 yes 3.074(12) 2.926(10) 3.006(10)
F2 F4 . . yes 3.100(12) 2.885(10) 3.004(10)
F2 F4 . 4_555 yes 4.288(11) 3.461(12) 3.852(12)
F3 F3 . 2_564 yes 3.320(14) 3.087(11) 3.202(12)
F3 F3 . 2_565 yes 3.320(14) 3.087(11) 3.202(12)
F3 F4 . 1_455 yes 2.992(15) 2.813(13) 2.915(12)
F3 F4 . . yes 3.035(14) 2.832(14) 2.941(12)
F3 F4 . 2_565 yes 2.992(11) 2.899(10) 2.942(10)
F3 F4 . 2_665 yes 3.028(12) 2.911(10) 2.971(10)
F4 F4 . 2_664 yes 4.350(11) 3.282(17) 3.839(16)
F4 F4 . 2_665 yes 4.350(11) 3.281(17) 3.835(16)
